data_1511910
loop_
_publ_author_name
'Oyama, Hiromi'
'Nakano, Koji'
'Harada, Takunori'
'Kuroda, Reiko'
'Naito, Masanobu'
'Nobusawa, Kazuyuki'
'Nozaki, Kyoko'

_publ_section_title
;
 Facile Synthetic Route to Highly Luminescent Sila[7]helicene
;
_journal_issue 9
_journal_name_full 'Organic Letters'
_journal_page_first 2104
_journal_paper_doi 10.1021/ol4005036
_journal_volume 15
_journal_year 2013
_chemical_formula_sum 'C30 H22 Si'
_chemical_formula_weight 410.57
_chemical_name_systematic
; 
 ? 
;
_space_group_IT_number 19
_symmetry_cell_setting orthorhombic
_symmetry_space_group_name_Hall 'P 2ac 2ab'
_symmetry_space_group_name_H-M 'P 21 21 21'
_atom_sites_solution_hydrogens geom
_atom_sites_solution_primary direct
_atom_sites_solution_secondary difmap
_audit_creation_method SHELXL-97
_cell_angle_alpha 90.00
_cell_angle_beta 90.00
_cell_angle_gamma 90.00
_cell_formula_units_Z 4
_cell_length_a 7.199(3)
_cell_length_b 14.568(5)
_cell_length_c 20.830(8)
_cell_measurement_reflns_used 1942
_cell_measurement_temperature 93(2)
_cell_measurement_theta_max 68.2541
_cell_measurement_theta_min 34.0459
_cell_volume 2184.5(14)
_computing_cell_refinement 'CrystalClear (Rigaku Inc., 2008)'
_computing_data_collection 'CrystalClear (Rigaku Inc., 2008)'
_computing_data_reduction 'CrystalClear (Rigaku Inc., 2008)'
_computing_molecular_graphics ORTEP-III
_computing_structure_refinement 'SHELXL-97 (Sheldrick, 1997)'
_computing_structure_solution SIR-2004
_diffrn_ambient_temperature 93(2)
_diffrn_detector_area_resol_mean 28.5714
_diffrn_measured_fraction_theta_full 0.998
_diffrn_measured_fraction_theta_max 0.998
_diffrn_measurement_device_type CCD
_diffrn_measurement_method dtprofit.ref
_diffrn_radiation_monochromator Confocal
_diffrn_radiation_source 'Rotating Anode'
_diffrn_radiation_type CuK\a
_diffrn_radiation_wavelength 1.54187
_diffrn_reflns_av_R_equivalents 0.2371
_diffrn_reflns_av_sigmaI/netI 0.1730
_diffrn_reflns_limit_h_max 8
_diffrn_reflns_limit_h_min -8
_diffrn_reflns_limit_k_max 17
_diffrn_reflns_limit_k_min -17
_diffrn_reflns_limit_l_max 24
_diffrn_reflns_limit_l_min -24
_diffrn_reflns_number 32132
_diffrn_reflns_theta_full 66.99
_diffrn_reflns_theta_max 66.99
_diffrn_reflns_theta_min 6.08
_exptl_absorpt_coefficient_mu 1.040
_exptl_absorpt_correction_T_max 0.9031
_exptl_absorpt_correction_T_min 0.8189
_exptl_absorpt_correction_type numerical
_exptl_crystal_colour Yellow
_exptl_crystal_density_diffrn 1.248
_exptl_crystal_density_method 'not measured'
_exptl_crystal_description Block
_exptl_crystal_F_000 864
_exptl_crystal_size_max 0.20
_exptl_crystal_size_mid 0.10
_exptl_crystal_size_min 0.10
_refine_diff_density_max 0.514
_refine_diff_density_min -0.558
_refine_diff_density_rms 0.084
_refine_ls_abs_structure_details 'Flack H D (1983), Acta Cryst. A39, 876-881'
_refine_ls_abs_structure_Flack 0.03(9)
_refine_ls_extinction_coef 0.0024(5)
_refine_ls_extinction_expression Fc^*^=kFc[1+0.001xFc^2^\l^3^/sin(2\q)]^-1/4^
_refine_ls_extinction_method SHELXL
_refine_ls_goodness_of_fit_ref 1.002
_refine_ls_hydrogen_treatment constr
_refine_ls_matrix_type full
_refine_ls_number_parameters 283
_refine_ls_number_reflns 3905
_refine_ls_number_restraints 0
_refine_ls_restrained_S_all 1.002
_refine_ls_R_factor_all 0.1318
_refine_ls_R_factor_gt 0.0998
_refine_ls_shift/su_max 0.000
_refine_ls_shift/su_mean 0.000
_refine_ls_structure_factor_coef Fsqd
_refine_ls_weighting_details 'calc w=1/[\s^2^(Fo^2^)+(0.1000P)^2^+0.0000P] where P=(Fo^2^+2Fc^2^)/3'
_refine_ls_weighting_scheme calc
_refine_ls_wR_factor_gt 0.2328
_refine_ls_wR_factor_ref 0.2671
_reflns_number_gt 2122
_reflns_number_total 3905
_reflns_threshold_expression >2sigma(I)
_cod_data_source_file ol4005036_si_002.cif
_cod_data_source_block ydkr
_cod_original_cell_volume 2184.4(13)
_cod_database_code 1511910

loop_
_symmetry_equiv_pos_as_xyz
'x, y, z'
'-x+1/2, -y, z+1/2'
'x+1/2, -y+1/2, -z'
'-x, y+1/2, -z+1/2'

loop_
_atom_site_label
_atom_site_type_symbol
_atom_site_fract_x
_atom_site_fract_y
_atom_site_fract_z
_atom_site_U_iso_or_equiv
_atom_site_adp_type
_atom_site_occupancy
_atom_site_symmetry_multiplicity
_atom_site_calc_flag
_atom_site_refinement_flags
Si1 Si 0.4287(3) 1.00359(14) 0.84380(9) 0.0521(5) Uani 1 1 d .
C1 C 0.5996(9) 0.9420(5) 0.8968(3) 0.0508(17) Uani 1 1 d .
C2 C 0.5451(10) 1.1084(4) 1.0767(3) 0.0489(16) Uani 1 1 d .
C3 C 0.5512(10) 0.8888(5) 1.0723(3) 0.0514(16) Uani 1 1 d .
C4 C 0.4280(8) 1.0424(5) 0.9687(3) 0.0503(16) Uani 1 1 d .
C5 C 0.4106(9) 1.1010(4) 1.0234(3) 0.0485(16) Uani 1 1 d .
C6 C 0.5563(10) 0.9613(5) 0.9603(3) 0.0522(16) Uani 1 1 d .
C7 C 0.2550(9) 1.1584(4) 1.0270(3) 0.0490(16) Uani 1 1 d .
C8 C 0.4914(9) 1.1533(5) 1.1338(3) 0.0521(17) Uani 1 1 d .
C9 C 0.1324(9) 1.1687(5) 0.9740(3) 0.0554(18) Uani 1 1 d .
H1 H 0.0236 1.2053 0.9770 0.066 Uiso 1 1 calc R
C10 C 0.3187(10) 1.0621(5) 0.9153(3) 0.0511(17) Uani 1 1 d .
C11 C 0.6180(9) 1.1566(5) 1.1856(4) 0.0545(17) Uani 1 1 d .
H2 H 0.5806 1.1846 1.2247 0.065 Uiso 1 1 calc R
C12 C 0.8962(10) 0.8066(5) 1.0424(4) 0.064(2) Uani 1 1 d .
H3 H 1.0095 0.7768 1.0317 0.077 Uiso 1 1 calc R
C13 C 0.4078(10) 0.8607(5) 1.1967(3) 0.0533(17) Uani 1 1 d .
H4 H 0.3611 0.8544 1.2392 0.064 Uiso 1 1 calc R
C14 C 0.2968(9) 0.8979(5) 1.1483(3) 0.0545(17) Uani 1 1 d .
H5 H 0.1713 0.9136 1.1572 0.065 Uiso 1 1 calc R
C15 C 0.7904(9) 0.8522(5) 0.9933(4) 0.0518(16) Uani 1 1 d .
C16 C 0.2093(10) 1.2077(5) 1.0850(3) 0.0510(16) Uani 1 1 d .
H6 H 0.1015 1.2453 1.0865 0.061 Uiso 1 1 calc R
C17 C 0.3670(9) 0.9117(5) 1.0883(3) 0.0522(17) Uani 1 1 d .
H7 H 0.2892 0.9377 1.0563 0.063 Uiso 1 1 calc R
C18 C 0.1773(10) 1.1237(5) 0.9181(3) 0.0564(18) Uani 1 1 d .
H8 H 0.1074 1.1361 0.8804 0.068 Uiso 1 1 calc R
C19 C 0.5869(10) 0.8333(5) 1.1820(3) 0.0556(17) Uani 1 1 d .
H9 H 0.6614 0.8060 1.2144 0.067 Uiso 1 1 calc R
C20 C 0.8515(10) 1.0833(5) 1.1223(4) 0.0596(19) Uani 1 1 d .
H10 H 0.9748 1.0609 1.1182 0.071 Uiso 1 1 calc R
C21 C 0.8344(10) 0.8062(5) 1.1038(4) 0.0584(18) Uani 1 1 d .
H11 H 0.9084 0.7792 1.1365 0.070 Uiso 1 1 calc R
C22 C 0.7318(10) 1.0789(5) 1.0707(3) 0.0528(17) Uani 1 1 d .
H12 H 0.7749 1.0558 1.0307 0.063 Uiso 1 1 calc R
C23 C 0.7455(10) 0.8840(5) 0.8808(4) 0.0578(17) Uani 1 1 d .
H13 H 0.7747 0.8728 0.8370 0.069 Uiso 1 1 calc R
C24 C 0.7911(10) 1.1211(5) 1.1811(3) 0.0561(17) Uani 1 1 d .
H14 H 0.8715 1.1215 1.2172 0.067 Uiso 1 1 calc R
C25 C 0.6618(9) 0.8451(5) 1.1196(4) 0.0552(17) Uani 1 1 d .
C26 C 0.5452(11) 1.0891(5) 0.7889(3) 0.0601(19) Uani 1 1 d .
H15 H 0.6460 1.1199 0.8121 0.090 Uiso 1 1 calc R
H16 H 0.4540 1.1348 0.7747 0.090 Uiso 1 1 calc R
H17 H 0.5961 1.0571 0.7515 0.090 Uiso 1 1 calc R
C27 C 0.3192(10) 1.2004(5) 1.1367(3) 0.0543(17) Uani 1 1 d .
H18 H 0.2808 1.2272 1.1761 0.065 Uiso 1 1 calc R
C28 C 0.6305(9) 0.9017(5) 1.0081(3) 0.0522(17) Uani 1 1 d .
C29 C 0.2664(10) 0.9243(5) 0.7993(3) 0.0574(18) Uani 1 1 d .
H19 H 0.3372 0.8881 0.7681 0.086 Uiso 1 1 calc R
H20 H 0.1722 0.9607 0.7768 0.086 Uiso 1 1 calc R
H21 H 0.2055 0.8831 0.8299 0.086 Uiso 1 1 calc R
C30 C 0.8479(10) 0.8427(5) 0.9287(4) 0.0575(18) Uani 1 1 d .
H22 H 0.9560 0.8083 0.9185 0.069 Uiso 1 1 calc R

loop_
_atom_site_aniso_label
_atom_site_aniso_U_11
_atom_site_aniso_U_22
_atom_site_aniso_U_33
_atom_site_aniso_U_23
_atom_site_aniso_U_13
_atom_site_aniso_U_12
Si1 0.0591(10) 0.0496(10) 0.0476(9) -0.0012(9) 0.0012(8) -0.0049(9)
C1 0.055(4) 0.047(4) 0.050(4) 0.007(3) -0.015(3) -0.001(3)
C2 0.055(4) 0.029(3) 0.062(4) -0.001(3) 0.004(3) -0.002(3)
C3 0.055(4) 0.045(4) 0.054(4) -0.001(3) -0.008(3) -0.002(3)
C4 0.038(3) 0.046(4) 0.067(4) 0.000(3) 0.004(3) -0.004(3)
C5 0.048(3) 0.040(4) 0.058(4) 0.011(3) -0.002(3) -0.013(3)
C6 0.053(3) 0.042(4) 0.062(4) -0.002(3) 0.002(3) -0.004(3)
C7 0.048(3) 0.040(3) 0.059(4) 0.007(3) -0.001(3) -0.010(3)
C8 0.063(4) 0.041(4) 0.053(4) 0.001(3) -0.002(3) -0.009(3)
C9 0.051(3) 0.048(4) 0.067(5) 0.001(3) -0.005(3) -0.001(3)
C10 0.060(4) 0.054(4) 0.040(4) -0.012(3) 0.015(3) -0.007(3)
C11 0.063(4) 0.043(4) 0.057(4) 0.003(3) -0.002(3) -0.004(3)
C12 0.051(4) 0.046(4) 0.096(6) 0.009(4) -0.003(4) 0.005(3)
C13 0.068(4) 0.049(4) 0.043(4) -0.001(3) -0.003(3) 0.001(4)
C14 0.056(4) 0.048(4) 0.060(4) 0.000(3) 0.003(3) 0.003(3)
C15 0.050(4) 0.040(3) 0.065(4) -0.002(3) -0.007(3) -0.005(3)
C16 0.052(4) 0.041(4) 0.060(4) 0.006(3) 0.004(3) -0.002(3)
C17 0.061(4) 0.035(3) 0.060(5) -0.004(3) -0.006(3) -0.004(3)
C18 0.063(4) 0.048(4) 0.058(4) 0.005(3) -0.018(3) -0.003(4)
C19 0.067(4) 0.050(4) 0.050(4) -0.006(3) -0.012(4) -0.001(3)
C20 0.058(4) 0.043(4) 0.078(6) 0.007(3) -0.002(4) 0.002(3)
C21 0.059(4) 0.045(4) 0.071(5) 0.001(3) -0.015(4) 0.003(3)
C22 0.063(4) 0.034(3) 0.061(4) 0.004(3) -0.007(3) -0.004(3)
C23 0.064(4) 0.053(4) 0.056(4) -0.002(4) 0.007(3) 0.000(4)
C24 0.068(4) 0.044(4) 0.056(4) 0.005(3) -0.009(3) -0.001(3)
C25 0.057(4) 0.040(4) 0.068(5) -0.005(3) -0.006(3) -0.008(3)
C26 0.079(5) 0.052(4) 0.049(4) 0.010(3) 0.007(4) -0.022(4)
C27 0.068(4) 0.042(4) 0.053(4) -0.005(3) 0.006(3) -0.007(3)
C28 0.051(4) 0.044(4) 0.062(4) 0.001(3) -0.007(3) -0.008(3)
C29 0.070(4) 0.051(4) 0.052(4) -0.007(3) -0.006(3) -0.017(4)
C30 0.052(4) 0.052(4) 0.069(5) -0.007(4) 0.002(3) -0.002(3)

loop_
_atom_type_symbol
_atom_type_description
_atom_type_scat_dispersion_real
_atom_type_scat_dispersion_imag
_atom_type_scat_source
C C 0.0181 0.0091 'International Tables Vol C Tables 4.2.6.8 and 6.1.1.4'
H H 0.0000 0.0000 'International Tables Vol C Tables 4.2.6.8 and 6.1.1.4'
Si Si 0.2541 0.3302 'International Tables Vol C Tables 4.2.6.8 and 6.1.1.4'

loop_
_geom_angle_atom_site_label_1
_geom_angle_atom_site_label_2
_geom_angle_atom_site_label_3
_geom_angle
C1 Si1 C29 113.7(3)
C1 Si1 C26 112.3(3)
C29 Si1 C26 112.4(3)
C1 Si1 C10 91.6(3)
C29 Si1 C10 113.8(3)
C26 Si1 C10 111.4(3)
C23 C1 C6 121.4(6)
C23 C1 Si1 130.2(6)
C6 C1 Si1 108.4(5)
C8 C2 C22 118.3(6)
C8 C2 C5 119.2(6)
C22 C2 C5 122.2(6)
C17 C3 C25 118.1(7)
C17 C3 C28 123.6(6)
C25 C3 C28 118.2(7)
C10 C4 C5 117.6(6)
C10 C4 C6 114.5(6)
C5 C4 C6 127.8(6)
C7 C5 C4 118.0(6)
C7 C5 C2 116.1(6)
C4 C5 C2 125.9(6)
C1 C6 C28 117.3(6)
C1 C6 C4 114.0(6)
C28 C6 C4 128.7(6)
C5 C7 C9 121.2(6)
C5 C7 C16 121.7(6)
C9 C7 C16 117.1(6)
C2 C8 C11 118.9(7)
C2 C8 C27 119.9(6)
C11 C8 C27 121.0(7)
C18 C9 C7 117.5(6)
C18 C10 C4 121.7(6)
C18 C10 Si1 130.3(6)
C4 C10 Si1 107.4(5)
C24 C11 C8 121.9(7)
C21 C12 C15 120.0(7)
C19 C13 C14 119.0(7)
C17 C14 C13 120.5(7)
C28 C15 C30 120.2(7)
C28 C15 C12 121.3(7)
C30 C15 C12 118.4(7)
C27 C16 C7 119.9(7)
C14 C17 C3 122.1(7)
C10 C18 C9 121.9(6)
C13 C19 C25 121.5(6)
C22 C20 C24 120.1(7)
C12 C21 C25 120.6(7)
C20 C22 C2 120.7(7)
C30 C23 C1 119.8(7)
C11 C24 C20 119.6(7)
C21 C25 C3 121.1(7)
C21 C25 C19 120.1(7)
C3 C25 C19 118.5(6)
C16 C27 C8 121.4(7)
C15 C28 C6 118.1(7)
C15 C28 C3 117.2(6)
C6 C28 C3 124.7(7)
C23 C30 C15 119.3(7)

loop_
_geom_bond_atom_site_label_1
_geom_bond_atom_site_label_2
_geom_bond_distance
Si1 C1 1.880(7)
Si1 C29 1.886(7)
Si1 C26 1.888(6)
Si1 C10 1.890(6)
C1 C23 1.388(10)
C1 C6 1.388(9)
C2 C8 1.412(9)
C2 C22 1.417(10)
C2 C5 1.477(9)
C3 C17 1.407(10)
C3 C25 1.417(10)
C3 C28 1.466(10)
C4 C10 1.392(9)
C4 C5 1.429(9)
C4 C6 1.510(10)
C5 C7 1.399(9)
C6 C28 1.425(9)
C7 C9 1.422(9)
C7 C16 1.443(9)
C8 C11 1.413(9)
C8 C27 1.418(10)
C9 C18 1.373(10)
C10 C18 1.358(10)
C11 C24 1.353(10)
C12 C21 1.356(11)
C12 C15 1.437(10)
C13 C19 1.385(10)
C13 C14 1.397(9)
C14 C17 1.362(9)
C15 C28 1.393(10)
C15 C30 1.414(10)
C16 C27 1.341(9)
C19 C25 1.418(10)
C20 C22 1.379(9)
C20 C24 1.411(10)
C21 C25 1.405(10)
C23 C30 1.379(10)

loop_
_geom_torsion_atom_site_label_1
_geom_torsion_atom_site_label_2
_geom_torsion_atom_site_label_3
_geom_torsion_atom_site_label_4
_geom_torsion
C29 Si1 C1 C23 66.4(7)
C26 Si1 C1 C23 -62.7(7)
C10 Si1 C1 C23 -176.6(7)
C29 Si1 C1 C6 -112.1(5)
C26 Si1 C1 C6 118.8(5)
C10 Si1 C1 C6 4.9(5)
C10 C4 C5 C7 16.3(9)
C6 C4 C5 C7 -165.5(6)
C10 C4 C5 C2 -162.2(6)
C6 C4 C5 C2 15.9(11)
C8 C2 C5 C7 15.3(9)
C22 C2 C5 C7 -159.3(6)
C8 C2 C5 C4 -166.1(6)
C22 C2 C5 C4 19.3(10)
C23 C1 C6 C28 -16.8(10)
Si1 C1 C6 C28 161.9(5)
C23 C1 C6 C4 165.5(6)
Si1 C1 C6 C4 -15.9(7)
C10 C4 C6 C1 23.7(9)
C5 C4 C6 C1 -154.5(7)
C10 C4 C6 C28 -153.7(7)
C5 C4 C6 C28 28.1(11)
C4 C5 C7 C9 -9.3(9)
C2 C5 C7 C9 169.4(6)
C4 C5 C7 C16 169.1(6)
C2 C5 C7 C16 -12.2(9)
C22 C2 C8 C11 -7.9(10)
C5 C2 C8 C11 177.3(6)
C22 C2 C8 C27 167.0(6)
C5 C2 C8 C27 -7.8(10)
C5 C7 C9 C18 -3.1(10)
C16 C7 C9 C18 178.5(6)
C5 C4 C10 C18 -11.6(10)
C6 C4 C10 C18 170.0(6)
C5 C4 C10 Si1 160.3(5)
C6 C4 C10 Si1 -18.2(7)
C1 Si1 C10 C18 178.6(7)
C29 Si1 C10 C18 -64.6(8)
C26 Si1 C10 C18 63.8(8)
C1 Si1 C10 C4 7.8(5)
C29 Si1 C10 C4 124.6(5)
C26 Si1 C10 C4 -107.0(5)
C2 C8 C11 C24 2.5(11)
C27 C8 C11 C24 -172.4(7)
C19 C13 C14 C17 -3.7(11)
C21 C12 C15 C28 4.4(11)
C21 C12 C15 C30 -173.1(7)
C5 C7 C16 C27 1.3(10)
C9 C7 C16 C27 179.7(6)
C13 C14 C17 C3 0.7(11)
C25 C3 C17 C14 3.7(10)
C28 C3 C17 C14 179.1(7)
C4 C10 C18 C9 -1.1(12)
Si1 C10 C18 C9 -170.8(6)
C7 C9 C18 C10 8.5(11)
C14 C13 C19 C25 2.3(11)
C15 C12 C21 C25 3.8(11)
C24 C20 C22 C2 -2.7(11)
C8 C2 C22 C20 8.1(10)
C5 C2 C22 C20 -177.2(6)
C6 C1 C23 C30 1.5(11)
Si1 C1 C23 C30 -176.9(6)
C8 C11 C24 C20 3.1(11)
C22 C20 C24 C11 -3.0(11)
C12 C21 C25 C3 -2.4(11)
C12 C21 C25 C19 171.4(7)
C17 C3 C25 C21 168.8(7)
C28 C3 C25 C21 -6.8(10)
C17 C3 C25 C19 -5.0(10)
C28 C3 C25 C19 179.3(6)
C13 C19 C25 C21 -171.8(7)
C13 C19 C25 C3 2.1(10)
C7 C16 C27 C8 7.2(10)
C2 C8 C27 C16 -3.7(10)
C11 C8 C27 C16 171.1(7)
C30 C15 C28 C6 -16.3(10)
C12 C15 C28 C6 166.3(7)
C30 C15 C28 C3 164.1(6)
C12 C15 C28 C3 -13.3(10)
C1 C6 C28 C15 23.9(10)
C4 C6 C28 C15 -158.8(6)
C1 C6 C28 C3 -156.5(7)
C4 C6 C28 C3 20.8(11)
C17 C3 C28 C15 -161.1(6)
C25 C3 C28 C15 14.3(9)
C17 C3 C28 C6 19.3(11)
C25 C3 C28 C6 -165.3(7)
C1 C23 C30 C15 6.8(11)
C28 C15 C30 C23 0.9(11)
C12 C15 C30 C23 178.4(7)
